data_7154394
loop_
_publ_author_name
'Miller, Duncan C.'
'Carbain, Benoit'
'Beale, Gary S.'
'Alhasan, Sari F.'
'Reeves, Helen L.'
'Baisch, Ulrich'
'Newell, David R.'
'Golding, Bernard T.'
'Griffin, Roger J.'

_publ_section_title
;
 Regioselective sulfamoylation at low temperature enables concise
 syntheses of putative small molecule inhibitors of sulfatases.
;
_journal_issue 18
_journal_name_full 'Organic &amp; biomolecular chemistry'
_journal_page_first 5279
_journal_page_last 5284
_journal_paper_doi 10.1039/c5ob00211g
_journal_volume 13
_journal_year 2015
_chemical_absolute_configuration ad
_chemical_formula_moiety 'C8 H18 N2 O9 S2'
_chemical_formula_sum 'C8 H18 N2 O9 S2'
_chemical_formula_weight 350.36
_chemical_name_systematic
'((2R,3S,4R,5R,6S)-3,4-Dihydroxy-6-methoxy-5-(methylsulfonamido) tetrahydro-2H-pyran-2-yl)methyl sulfamate'
_space_group_crystal_system orthorhombic
_space_group_IT_number 19
_space_group_name_Hall 'P 2ac 2ab'
_space_group_name_H-M_alt 'P 21 21 21'
_symmetry_space_group_name_Hall 'P 2ac 2ab'
_symmetry_space_group_name_H-M 'P 21 21 21'
_atom_sites_solution_hydrogens mixed
_atom_sites_solution_primary direct
_audit_creation_date 2015-01-16
_audit_creation_method
;
Olex2 1.2
(compiled 2015.01.12 svn.r3133 for OlexSys, GUI svn.r4987)
;
_audit_update_record
;
2015-01-16 deposited with the CCDC.
2015-03-31 downloaded from the CCDC.
;
_cell_angle_alpha 90
_cell_angle_beta 90
_cell_angle_gamma 90
_cell_formula_units_Z 4
_cell_length_a 7.9598(3)
_cell_length_b 9.8111(3)
_cell_length_c 17.7241(6)
_cell_measurement_reflns_used 4127
_cell_measurement_temperature 150.15
_cell_measurement_theta_max 28.5405
_cell_measurement_theta_min 3.2958
_cell_volume 1384.15(8)
_computing_cell_refinement
;
CrysAlisPro, Agilent Technologies,
Version 1.171.37.33 (release 27-03-2014 CrysAlis171 .NET)
(compiled Mar 27 2014,17:12:48)
;
_computing_data_collection
;
CrysAlisPro, Agilent Technologies,
Version 1.171.37.33 (release 27-03-2014 CrysAlis171 .NET)
(compiled Mar 27 2014,17:12:48)
;
_computing_data_reduction
;
CrysAlisPro, Agilent Technologies,
Version 1.171.37.33 (release 27-03-2014 CrysAlis171 .NET)
(compiled Mar 27 2014,17:12:48)
;
_computing_molecular_graphics 'Olex2 (Dolomanov et al., 2009)'
_computing_publication_material 'Olex2 (Dolomanov et al., 2009)'
_computing_structure_refinement 'ShelXL (Sheldrick, 2008)'
_computing_structure_solution 'ShelXS (Sheldrick, 2008)'
_diffrn_ambient_temperature 150.15
_diffrn_detector 'CCD plate'
_diffrn_detector_area_resol_mean 10.3968
_diffrn_detector_type Atlas
_diffrn_measured_fraction_theta_full 0.995
_diffrn_measured_fraction_theta_max 0.891
_diffrn_measurement_details
;
  1 omega  -69.00   54.00   1.0000    3.0000
omega____ theta____ kappa____ phi______ frames
    -        9.9038    0.0000 -180.0000 123

  2 omega  -32.00   18.00   1.0000    3.0000
omega____ theta____ kappa____ phi______ frames
    -        9.9038   98.0000 -173.0000 50
;
_diffrn_measurement_device 'four-circle diffractometer'
_diffrn_measurement_device_type 'Xcalibur, Atlas, Gemini ultra'
_diffrn_measurement_method '\w scans'
_diffrn_orient_matrix_UB_11 0.0578957000
_diffrn_orient_matrix_UB_12 -0.0048367000
_diffrn_orient_matrix_UB_13 0.0302917000
_diffrn_orient_matrix_UB_21 -0.0610395000
_diffrn_orient_matrix_UB_22 0.0276960000
_diffrn_orient_matrix_UB_23 0.0247987000
_diffrn_orient_matrix_UB_31 -0.0295927000
_diffrn_orient_matrix_UB_32 -0.0665846000
_diffrn_orient_matrix_UB_33 0.0081980000
_diffrn_radiation_monochromator graphite
_diffrn_radiation_probe x-ray
_diffrn_radiation_type MoK\a
_diffrn_radiation_wavelength 0.71073
_diffrn_reflns_av_R_equivalents 0.0194
_diffrn_reflns_av_unetI/netI 0.0278
_diffrn_reflns_Laue_measured_fraction_full 0.995
_diffrn_reflns_Laue_measured_fraction_max 0.891
_diffrn_reflns_limit_h_max 10
_diffrn_reflns_limit_h_min -8
_diffrn_reflns_limit_k_max 13
_diffrn_reflns_limit_k_min -11
_diffrn_reflns_limit_l_max 14
_diffrn_reflns_limit_l_min -22
_diffrn_reflns_number 6197
_diffrn_reflns_point_group_measured_fraction_full 0.995
_diffrn_reflns_point_group_measured_fraction_max 0.838
_diffrn_reflns_theta_full 25.242
_diffrn_reflns_theta_max 28.540
_diffrn_reflns_theta_min 3.296
_diffrn_source 'Enhance (Mo) X-ray Source'
_exptl_absorpt_coefficient_mu 0.433
_exptl_absorpt_correction_T_max 1.00000
_exptl_absorpt_correction_T_min 0.96324
_exptl_absorpt_correction_type multi-scan
_exptl_absorpt_process_details
'CrysAlisPro, Agilent Technologies, Version 1.171.37.33 (release 27-03-2014 CrysAlis171 .NET) (compiled Mar 27 2014,17:12:48)'
_exptl_crystal_colour 'clear colourless'
_exptl_crystal_colour_lustre clear
_exptl_crystal_colour_primary colourless
_exptl_crystal_density_diffrn 1.681
_exptl_crystal_description block
_exptl_crystal_F_000 736
_exptl_crystal_recrystallization_method 'Slow evaporation of methanolic solution'
_exptl_crystal_size_max 0.4
_exptl_crystal_size_mid 0.3
_exptl_crystal_size_min 0.3
_refine_diff_density_max 0.234
_refine_diff_density_min -0.310
_refine_diff_density_rms 0.054
_refine_ls_abs_structure_details
;
 Flack x determined using 1085 quotients [(I+)-(I-)]/[(I+)+(I-)]
 (Parsons, Flack and Wagner, Acta Cryst. B69 (2013) 249-259).
;
_refine_ls_abs_structure_Flack -0.01(3)
_refine_ls_extinction_method none
_refine_ls_goodness_of_fit_ref 1.052
_refine_ls_hydrogen_treatment mixed
_refine_ls_matrix_type full
_refine_ls_number_parameters 212
_refine_ls_number_reflns 2944
_refine_ls_number_restraints 0
_refine_ls_restrained_S_all 1.052
_refine_ls_R_factor_all 0.0277
_refine_ls_R_factor_gt 0.0260
_refine_ls_shift/su_max 0.001
_refine_ls_shift/su_mean 0.000
_refine_ls_structure_factor_coef Fsqd
_refine_ls_weighting_details 'w=1/[\s^2^(Fo^2^)+(0.0373P)^2^+0.2723P] where P=(Fo^2^+2Fc^2^)/3'
_refine_ls_weighting_scheme calc
_refine_ls_wR_factor_gt 0.0647
_refine_ls_wR_factor_ref 0.0667
_reflns_Friedel_coverage 0.633
_reflns_Friedel_fraction_full 0.994
_reflns_Friedel_fraction_max 0.765
_reflns_number_gt 2848
_reflns_number_total 2944
_reflns_threshold_expression 'I > 2\s(I)'
_cod_data_source_file c5ob00211g2.cif
_cod_data_source_block 1043886_RJG60
_cod_depositor_comments 'Adding full bibliography for 7154394.cif.'
_cod_original_cell_volume 1384.15(9)
_cod_database_code 7154394
_chemical_oxdiff_formula 'C20 H20 N4 O2'
_shelx_space_group_comment
;
The symmetry employed for this shelxl refinement is uniquely defined
by the following loop, which should always be used as a source of
symmetry information in preference to the above space-group names.
They are only intended as comments.
;
_shelx_estimated_absorpt_t_max 0.881
_shelx_estimated_absorpt_t_min 0.846
_reflns_odcompleteness_completeness 98.44
_reflns_odcompleteness_iscentric 1
_reflns_odcompleteness_theta 26.32
_olex2_refinement_description
;
1. Fixed Uiso
 At 1.2 times of:
  All C(H) groups, All C(H,H) groups
 At 1.5 times of:
  All C(H,H,H) groups
2.a Ternary CH refined with riding coordinates:
 C3(H3), C2(H2), C6(H6), C4(H4A), C5(H5A)
2.b Secondary CH2 refined with riding coordinates:
 C1(H1A,H1B)
2.c Idealised Me refined as rotating group:
 C8(H8A,H8B,H8C), C7(H7A,H7B,H7C)
;
_shelx_shelxl_version_number 2014/7
_olex2_date_sample_completion 2014-12-15
_olex2_date_sample_data_collection 2011-08-11
_olex2_submission_original_sample_id '10 (RJG60)'
_olex2_submission_special_instructions 'No special instructions were received'

loop_
_space_group_symop_operation_xyz
'x, y, z'
'-x+1/2, -y, z+1/2'
'-x, y+1/2, -z+1/2'
'x+1/2, -y+1/2, -z'

loop_
_atom_site_label
_atom_site_type_symbol
_atom_site_fract_x
_atom_site_fract_y
_atom_site_fract_z
_atom_site_U_iso_or_equiv
_atom_site_adp_type
_atom_site_occupancy
_atom_site_site_symmetry_order
_atom_site_calc_flag
_atom_site_refinement_flags_posn
S1 S 0.11356(8) 0.09417(5) 0.93126(3) 0.01772(15) Uani 1 1 d .
S2 S 0.54505(7) 0.79490(6) 0.77548(3) 0.01360(14) Uani 1 1 d .
O7 O 0.22786(19) 0.50422(15) 0.94566(9) 0.0129(3) Uani 1 1 d .
O3 O 0.1236(2) 0.24891(15) 0.90797(9) 0.0175(4) Uani 1 1 d .
O9 O 0.6143(2) 0.92736(17) 0.79003(9) 0.0216(4) Uani 1 1 d .
O6 O 0.2127(2) 0.74142(16) 0.96031(8) 0.0132(3) Uani 1 1 d .
O2 O 0.1252(2) 0.08297(17) 1.01114(10) 0.0234(4) Uani 1 1 d .
O4 O -0.1076(2) 0.46801(18) 0.80447(11) 0.0207(4) Uani 1 1 d .
O5 O 0.1032(2) 0.67116(18) 0.73507(9) 0.0182(4) Uani 1 1 d .
C3 C 0.0543(3) 0.5022(2) 0.83182(12) 0.0125(4) Uani 1 1 d .
H3 H 0.1369 0.4373 0.8091 0.015 Uiso 1 1 calc R
C8 C 0.4883(3) 0.7850(3) 0.67968(13) 0.0211(5) Uani 1 1 d .
H8A H 0.5892 0.7924 0.6483 0.032 Uiso 1 1 calc GR
H8B H 0.4111 0.8596 0.6674 0.032 Uiso 1 1 calc GR
H8C H 0.4330 0.6975 0.6700 0.032 Uiso 1 1 calc GR
O8 O 0.6457(2) 0.67672(18) 0.79205(10) 0.0214(4) Uani 1 1 d .
C2 C 0.0594(3) 0.4840(2) 0.91789(12) 0.0129(4) Uani 1 1 d .
H2 H -0.0167 0.5527 0.9418 0.015 Uiso 1 1 calc R
N2 N 0.3734(3) 0.78501(19) 0.82334(10) 0.0141(4) Uani 1 1 d .
C1 C 0.0086(3) 0.3436(2) 0.94349(14) 0.0160(5) Uani 1 1 d .
H1A H 0.0162 0.3364 0.9991 0.019 Uiso 1 1 calc R
H1B H -0.1084 0.3238 0.9280 0.019 Uiso 1 1 calc R
C7 C 0.2292(3) 0.7439(2) 1.04079(12) 0.0168(5) Uani 1 1 d .
H7A H 0.1989 0.8345 1.0597 0.025 Uiso 1 1 calc GR
H7B H 0.3457 0.7234 1.0547 0.025 Uiso 1 1 calc GR
H7C H 0.1544 0.6755 1.0630 0.025 Uiso 1 1 calc GR
C6 C 0.2984(3) 0.6330(2) 0.92707(13) 0.0117(4) Uani 1 1 d .
H6 H 0.4179 0.6349 0.9444 0.014 Uiso 1 1 calc R
O1 O 0.2399(3) 0.03584(18) 0.88501(13) 0.0387(6) Uani 1 1 d .
C4 C 0.1127(3) 0.6473(2) 0.81404(13) 0.0126(4) Uani 1 1 d .
H4A H 0.0411 0.7146 0.8416 0.015 Uiso 1 1 calc R
N1 N -0.0674(3) 0.0400(2) 0.90786(14) 0.0259(5) Uani 1 1 d .
C5 C 0.2944(3) 0.6567(2) 0.84198(13) 0.0116(4) Uani 1 1 d .
H5A H 0.3602 0.5822 0.8173 0.014 Uiso 1 1 calc R
H5 H 0.117(4) 0.748(3) 0.7274(16) 0.019(7) Uiso 1 1 d .
H4 H -0.160(5) 0.527(4) 0.797(2) 0.056(13) Uiso 1 1 d .
H2A H 0.336(4) 0.857(3) 0.8401(17) 0.021(8) Uiso 1 1 d .
H1C H -0.136(4) 0.039(3) 0.9442(19) 0.028(8) Uiso 1 1 d .
H1D H -0.099(4) 0.051(3) 0.8616(19) 0.031(9) Uiso 1 1 d .

loop_
_atom_site_aniso_label
_atom_site_aniso_U_11
_atom_site_aniso_U_22
_atom_site_aniso_U_33
_atom_site_aniso_U_23
_atom_site_aniso_U_13
_atom_site_aniso_U_12
S1 0.0220(3) 0.0091(2) 0.0220(3) 0.0024(2) 0.0052(3) -0.0002(2)
S2 0.0119(3) 0.0165(3) 0.0124(3) 0.0022(2) 0.0023(2) -0.0003(2)
O7 0.0128(8) 0.0105(7) 0.0154(8) 0.0024(6) -0.0014(6) -0.0014(6)
O3 0.0184(8) 0.0085(7) 0.0256(9) 0.0021(6) 0.0087(7) 0.0012(7)
O9 0.0220(9) 0.0199(8) 0.0230(9) 0.0024(7) 0.0034(8) -0.0073(8)
O6 0.0167(8) 0.0131(7) 0.0097(7) 0.0001(6) 0.0003(6) 0.0020(7)
O2 0.0254(9) 0.0219(9) 0.0228(9) 0.0060(7) -0.0060(8) -0.0023(9)
O4 0.0150(9) 0.0152(8) 0.0319(10) 0.0008(7) -0.0081(8) 0.0003(8)
O5 0.0262(9) 0.0156(8) 0.0128(8) 0.0021(6) -0.0030(7) 0.0002(8)
C3 0.0101(10) 0.0111(9) 0.0164(11) 0.0004(9) -0.0014(9) -0.0002(9)
C8 0.0193(12) 0.0319(13) 0.0120(11) 0.0006(10) 0.0032(9) 0.0007(11)
O8 0.0163(8) 0.0252(9) 0.0228(9) 0.0028(7) 0.0022(7) 0.0063(8)
C2 0.0109(10) 0.0114(10) 0.0165(11) -0.0001(8) 0.0018(9) 0.0007(9)
N2 0.0160(10) 0.0092(9) 0.0170(9) -0.0002(7) 0.0081(8) 0.0010(8)
C1 0.0124(12) 0.0138(10) 0.0218(12) -0.0006(9) 0.0075(9) 0.0015(9)
C7 0.0212(12) 0.0172(11) 0.0120(11) -0.0016(9) 0.0006(9) -0.0004(10)
C6 0.0113(11) 0.0093(9) 0.0146(11) 0.0008(8) 0.0015(9) -0.0010(8)
O1 0.0494(14) 0.0141(9) 0.0526(14) 0.0057(9) 0.0303(11) 0.0085(10)
C4 0.0152(11) 0.0119(10) 0.0106(10) 0.0000(8) 0.0006(9) 0.0017(9)
N1 0.0355(14) 0.0237(11) 0.0185(11) 0.0061(9) -0.0067(11) -0.0143(10)
C5 0.0129(11) 0.0094(10) 0.0125(11) 0.0000(8) 0.0030(9) 0.0020(9)

loop_
_atom_type_symbol
_atom_type_description
_atom_type_scat_dispersion_real
_atom_type_scat_dispersion_imag
_atom_type_scat_source
C C 0.0033 0.0016 'International Tables Vol C Tables 4.2.6.8 and 6.1.1.4'
H H 0.0000 0.0000 'International Tables Vol C Tables 4.2.6.8 and 6.1.1.4'
N N 0.0061 0.0033 'International Tables Vol C Tables 4.2.6.8 and 6.1.1.4'
O O 0.0106 0.0060 'International Tables Vol C Tables 4.2.6.8 and 6.1.1.4'
S S 0.1246 0.1234 'International Tables Vol C Tables 4.2.6.8 and 6.1.1.4'

loop_
_exptl_crystal_face_index_h
_exptl_crystal_face_index_k
_exptl_crystal_face_index_l
_exptl_crystal_face_perp_dist
_exptl_oxdiff_crystal_face_indexfrac_h
_exptl_oxdiff_crystal_face_indexfrac_k
_exptl_oxdiff_crystal_face_indexfrac_l
_exptl_oxdiff_crystal_face_x
_exptl_oxdiff_crystal_face_y
_exptl_oxdiff_crystal_face_z
9 -5 -12 0.2293 8.9998 -5.0014 -12.0036 0.1816 -0.9855 -0.0317
0 14 -1 0.2287 0.0001 13.9997 -1.0013 -0.0980 0.3629 -0.9404
-3 -13 4 0.2085 -3.0001 -12.9993 4.0026 0.0104 -0.0776 0.9871
-10 0 13 0.2515 -9.9998 0.0016 13.0046 -0.1850 0.9329 0.4024
-7 -10 9 0.1826 -7.0000 -9.9987 9.0042 -0.0842 0.3736 0.9467
3 -1 24 0.2052 3.0001 -1.0003 23.9986 0.9055 0.3843 0.1746
-3 0 -24 0.1254 -3.0001 0.0003 -23.9985 -0.9006 -0.4120 -0.1080
-1 -10 17 0.1771 -1.0000 -9.9996 17.0013 0.5055 0.2057 0.8348
5 9 15 0.2410 5.0001 8.9991 14.9967 0.7002 0.3159 -0.6242

loop_
_geom_angle_atom_site_label_1
_geom_angle_atom_site_label_2
_geom_angle_atom_site_label_3
_geom_angle
O3 S1 N1 107.43(11)
O2 S1 O3 109.38(10)
O2 S1 N1 107.03(12)
O1 S1 O3 101.63(10)
O1 S1 O2 119.84(13)
O1 S1 N1 110.89(15)
O9 S2 C8 108.79(11)
O9 S2 O8 118.61(11)
O9 S2 N2 106.60(11)
O8 S2 C8 107.17(11)
O8 S2 N2 108.43(10)
N2 S2 C8 106.68(11)
C6 O7 C2 114.22(16)
C1 O3 S1 118.20(14)
C6 O6 C7 112.88(17)
C3 O4 H4 113(3)
C4 O5 H5 109(2)
O4 C3 H3 108.0
O4 C3 C2 109.63(19)
O4 C3 C4 115.23(19)
C2 C3 H3 108.0
C4 C3 H3 108.0
C4 C3 C2 107.75(17)
S2 C8 H8A 109.5
S2 C8 H8B 109.5
S2 C8 H8C 109.5
H8A C8 H8B 109.5
H8A C8 H8C 109.5
H8B C8 H8C 109.5
O7 C2 C3 110.31(18)
O7 C2 H2 109.0
O7 C2 C1 105.82(18)
C3 C2 H2 109.0
C1 C2 C3 113.50(19)
C1 C2 H2 109.0
S2 N2 H2A 116(2)
C5 N2 S2 122.80(16)
C5 N2 H2A 121(2)
O3 C1 C2 106.64(18)
O3 C1 H1A 110.4
O3 C1 H1B 110.4
C2 C1 H1A 110.4
C2 C1 H1B 110.4
H1A C1 H1B 108.6
O6 C7 H7A 109.5
O6 C7 H7B 109.5
O6 C7 H7C 109.5
H7A C7 H7B 109.5
H7A C7 H7C 109.5
H7B C7 H7C 109.5
O7 C6 H6 108.7
O7 C6 C5 110.88(17)
O6 C6 O7 112.80(17)
O6 C6 H6 108.7
O6 C6 C5 106.94(17)
C5 C6 H6 108.7
O5 C4 C3 109.88(18)
O5 C4 H4A 109.9
O5 C4 C5 111.04(19)
C3 C4 H4A 109.9
C3 C4 C5 106.06(18)
C5 C4 H4A 109.9
S1 N1 H1C 113(2)
S1 N1 H1D 118(2)
H1C N1 H1D 123(3)
N2 C5 C6 110.47(18)
N2 C5 C4 112.92(18)
N2 C5 H5A 108.0
C6 C5 C4 109.25(18)
C6 C5 H5A 108.0
C4 C5 H5A 108.0

loop_
_geom_bond_atom_site_label_1
_geom_bond_atom_site_label_2
_geom_bond_distance
S1 O3 1.5752(16)
S1 O2 1.4231(18)
S1 O1 1.418(2)
S1 N1 1.590(2)
S2 O9 1.4350(17)
S2 C8 1.760(2)
S2 O8 1.4398(18)
S2 N2 1.611(2)
O7 C2 1.442(3)
O7 C6 1.421(2)
O3 C1 1.448(3)
O6 C7 1.433(2)
O6 C6 1.394(3)
O4 C3 1.417(3)
O4 H4 0.73(4)
O5 C4 1.421(3)
O5 H5 0.77(3)
C3 H3 1.0000
C3 C2 1.537(3)
C3 C4 1.530(3)
C8 H8A 0.9800
C8 H8B 0.9800
C8 H8C 0.9800
C2 H2 1.0000
C2 C1 1.505(3)
N2 C5 1.445(3)
N2 H2A 0.82(3)
C1 H1A 0.9900
C1 H1B 0.9900
C7 H7A 0.9800
C7 H7B 0.9800
C7 H7C 0.9800
C6 H6 1.0000
C6 C5 1.526(3)
C4 H4A 1.0000
C4 C5 1.531(3)
N1 H1C 0.85(3)
N1 H1D 0.86(3)
C5 H5A 1.0000

loop_
_geom_hbond_atom_site_label_D
_geom_hbond_atom_site_label_H
_geom_hbond_atom_site_label_A
_geom_hbond_distance_DH
_geom_hbond_distance_HA
_geom_hbond_distance_DA
_geom_hbond_angle_DHA
_geom_hbond_site_symmetry_A
O4 H4 O8 0.73(4) 2.13(4) 2.846(3) 167(4) 1_455
N2 H2A O1 0.82(3) 2.08(3) 2.895(3) 179(3) 1_565
N1 H1D O5 0.86(3) 2.08(3) 2.856(3) 149(3) 3_546

loop_
_geom_torsion_atom_site_label_1
_geom_torsion_atom_site_label_2
_geom_torsion_atom_site_label_3
_geom_torsion_atom_site_label_4
_geom_torsion
S1 O3 C1 C2 173.49(15)
S2 N2 C5 C6 114.18(19)
S2 N2 C5 C4 -123.15(18)
O7 C2 C1 O3 -62.3(2)
O7 C6 C5 N2 -177.33(17)
O7 C6 C5 C4 57.9(2)
O9 S2 N2 C5 -160.63(18)
O6 C6 C5 N2 59.3(2)
O6 C6 C5 C4 -65.5(2)
O2 S1 O3 C1 -53.16(19)
O4 C3 C2 O7 173.86(17)
O4 C3 C2 C1 55.3(2)
O4 C3 C4 O5 -54.7(3)
O4 C3 C4 C5 -174.80(18)
O5 C4 C5 N2 55.6(2)
O5 C4 C5 C6 178.98(17)
C3 C2 C1 O3 58.8(2)
C3 C4 C5 N2 174.95(18)
C3 C4 C5 C6 -61.7(2)
C8 S2 N2 C5 83.3(2)
O8 S2 N2 C5 -31.9(2)
C2 O7 C6 O6 64.3(2)
C2 O7 C6 C5 -55.6(2)
C2 C3 C4 O5 -177.45(19)
C2 C3 C4 C5 62.5(2)
C7 O6 C6 O7 67.1(2)
C7 O6 C6 C5 -170.74(17)
C6 O7 C2 C3 57.0(2)
C6 O7 C2 C1 -179.85(17)
O1 S1 O3 C1 179.17(19)
C4 C3 C2 O7 -60.0(2)
C4 C3 C2 C1 -178.59(18)
N1 S1 O3 C1 62.7(2)
